data_7219224
loop_
_publ_author_name
'Cui, Yanhui'
'Wu, Jiang'
'Kirillov, Alexander M.'
'Gu, Jinzhong'
'dou, wei'

_publ_section_title
;
 Exploring 5-fluoronicotinic acid as a versatile building block for the
 generation of topologically diverse metal-organic and supramolecular Ni,
 Co, and Cd networks
;
_journal_name_full 'RSC Adv.'
_journal_paper_doi 10.1039/C4RA14534H
_journal_year 2015
_chemical_formula_sum 'C12 H14 Co F2 N2 O8'
_chemical_formula_weight 411.18
_chemical_name_systematic
; 
 ? 
;
_space_group_IT_number 12
_symmetry_cell_setting monoclinic
_symmetry_space_group_name_Hall '-I 2y'
_symmetry_space_group_name_H-M 'I 1 2/m 1'
_atom_sites_solution_hydrogens geom
_atom_sites_solution_primary direct
_atom_sites_solution_secondary difmap
_audit_creation_method SHELXL-97
_audit_update_record
;
2014-10-22 deposited with the CCDC.
2015-01-05 downloaded from the CCDC.
;
_cell_angle_alpha 90.00
_cell_angle_beta 96.514(6)
_cell_angle_gamma 90.00
_cell_formula_units_Z 2
_cell_length_a 8.4112(5)
_cell_length_b 6.8339(5)
_cell_length_c 13.2136(8)
_cell_measurement_temperature 293(2)
_cell_volume 754.63(9)
_computing_cell_refinement 'Bruker SAINT'
_computing_data_collection 'Bruker APEX2'
_computing_data_reduction 'Bruker SAINT'
_computing_molecular_graphics 'Bruker SHELXTL'
_computing_publication_material 'Bruker SHELXTL'
_computing_structure_refinement 'SHELXL-97 (Sheldrick, 2008)'
_computing_structure_solution 'SHELXS-97 (Sheldrick, 2008)'
_diffrn_ambient_temperature 293(2)
_diffrn_measured_fraction_theta_full 0.989
_diffrn_measured_fraction_theta_max 0.989
_diffrn_measurement_device_type 'Bruker APEX-II CCD'
_diffrn_measurement_method '\f and \w scans'
_diffrn_radiation_monochromator graphite
_diffrn_radiation_source 'fine-focus sealed tube'
_diffrn_radiation_type MoK\a
_diffrn_radiation_wavelength 0.71000
_diffrn_reflns_av_R_equivalents 0.0409
_diffrn_reflns_av_sigmaI/netI 0.0572
_diffrn_reflns_limit_h_max 10
_diffrn_reflns_limit_h_min -10
_diffrn_reflns_limit_k_max 8
_diffrn_reflns_limit_k_min -4
_diffrn_reflns_limit_l_max 15
_diffrn_reflns_limit_l_min -15
_diffrn_reflns_number 1376
_diffrn_reflns_theta_full 25.04
_diffrn_reflns_theta_max 25.04
_diffrn_reflns_theta_min 3.36
_exptl_absorpt_coefficient_mu 1.208
_exptl_absorpt_correction_T_max 0.7685
_exptl_absorpt_correction_T_min 0.7362
_exptl_absorpt_correction_type multi-scan
_exptl_crystal_colour pink
_exptl_crystal_density_diffrn 1.810
_exptl_crystal_density_method 'not measured'
_exptl_crystal_description block
_exptl_crystal_F_000 418
_exptl_crystal_size_max 0.27
_exptl_crystal_size_mid 0.25
_exptl_crystal_size_min 0.23
_refine_diff_density_max 0.393
_refine_diff_density_min -0.416
_refine_diff_density_rms 0.078
_refine_ls_extinction_coef 0.018(3)
_refine_ls_extinction_expression Fc^*^=kFc[1+0.001xFc^2^\l^3^/sin(2\q)]^-1/4^
_refine_ls_extinction_method SHELXL
_refine_ls_goodness_of_fit_ref 1.002
_refine_ls_hydrogen_treatment mixed
_refine_ls_matrix_type full
_refine_ls_number_parameters 80
_refine_ls_number_reflns 722
_refine_ls_number_restraints 0
_refine_ls_restrained_S_all 1.002
_refine_ls_R_factor_all 0.0424
_refine_ls_R_factor_gt 0.0379
_refine_ls_shift/su_max 0.000
_refine_ls_shift/su_mean 0.000
_refine_ls_structure_factor_coef Fsqd
_refine_ls_weighting_details 'calc w=1/[\s^2^(Fo^2^)+(0.0596P)^2^+0.0000P] where P=(Fo^2^+2Fc^2^)/3'
_refine_ls_weighting_scheme calc
_refine_ls_wR_factor_gt 0.0962
_refine_ls_wR_factor_ref 0.1009
_reflns_number_gt 653
_reflns_number_total 722
_reflns_threshold_expression >2sigma(I)
_cod_data_source_file c4ra14534h2.cif
_cod_data_source_block 203_9co
_cod_depositor_comments
;
The following automatic conversions were performed:

'_symmetry_cell_setting' value 'Monoclinic' changed to 'monoclinic'
according to
/usr/data/users/saulius/crontab/automatic-downloads/rss-feeds/RSC/lib/dictionaries/cif_core.dic
dictionary named 'cif_core.dic' version 2.4.2 from 2011-04-26.

Automatic conversion script
Id: cif_fix_values 2935 2014-11-11 08:27:57Z andrius 
;
_cod_original_sg_symbol_H-M I2/m
_cod_database_code 7219224

loop_
_symmetry_equiv_pos_as_xyz
'x, y, z'
'-x, y, -z'
'x+1/2, y+1/2, z+1/2'
'-x+1/2, y+1/2, -z+1/2'
'-x, -y, -z'
'x, -y, z'
'-x+1/2, -y+1/2, -z+1/2'
'x+1/2, -y+1/2, z+1/2'

loop_
_atom_site_label
_atom_site_type_symbol
_atom_site_fract_x
_atom_site_fract_y
_atom_site_fract_z
_atom_site_U_iso_or_equiv
_atom_site_adp_type
_atom_site_occupancy
_atom_site_symmetry_multiplicity
_atom_site_calc_flag
_atom_site_refinement_flags
Co1 Co 0.5000 0.5000 0.5000 0.0223(3) Uani 1 4 d S
O1 O 1.0714(4) 0.5000 0.1840(2) 0.0390(8) Uani 1 2 d S
O2 O 1.0904(4) 0.5000 0.3537(2) 0.0464(9) Uani 1 2 d S
O3 O 0.6632(3) 0.7191(4) 0.55429(16) 0.0327(6) Uani 1 1 d .
H1W H 0.6229 0.7883 0.5952 0.049 Uiso 1 1 calc R
N1 N 0.6053(4) 0.5000 0.3585(2) 0.0255(8) Uani 1 2 d S
F1 F 0.4667(3) 0.5000 0.09378(18) 0.0600(10) Uani 1 2 d S
C1 C 1.0125(5) 0.5000 0.2676(3) 0.0292(10) Uani 1 2 d S
C2 C 0.8326(5) 0.5000 0.2634(3) 0.0236(9) Uani 1 2 d S
C3 C 0.7620(5) 0.5000 0.3541(3) 0.0261(9) Uani 1 2 d S
H1 H 0.8290 0.5000 0.4152 0.031 Uiso 1 2 calc SR
C4 C 0.5077(5) 0.5000 0.2694(3) 0.0297(10) Uani 1 2 d S
H4 H 0.3973 0.5000 0.2700 0.036 Uiso 1 2 calc SR
C5 C 0.5720(5) 0.5000 0.1784(3) 0.0318(10) Uani 1 2 d S
C6 C 0.7331(5) 0.5000 0.1727(3) 0.0307(10) Uani 1 2 d S
H6 H 0.7742 0.5000 0.1102 0.037 Uiso 1 2 calc SR
H2W H 0.744(5) 0.688(7) 0.587(3) 0.061(14) Uiso 1 1 d .

loop_
_atom_site_aniso_label
_atom_site_aniso_U_11
_atom_site_aniso_U_22
_atom_site_aniso_U_33
_atom_site_aniso_U_23
_atom_site_aniso_U_13
_atom_site_aniso_U_12
Co1 0.0176(5) 0.0321(5) 0.0172(5) 0.000 0.0024(3) 0.000
O1 0.0333(17) 0.042(2) 0.0453(17) 0.000 0.0215(14) 0.000
O2 0.0244(16) 0.071(3) 0.0419(19) 0.000 -0.0040(14) 0.000
O3 0.0265(12) 0.0419(14) 0.0296(12) -0.0070(10) 0.0031(9) -0.0022(11)
N1 0.0227(17) 0.036(2) 0.0169(15) 0.000 -0.0003(13) 0.000
F1 0.0372(16) 0.122(3) 0.0187(13) 0.000 -0.0055(11) 0.000
C1 0.021(2) 0.026(2) 0.041(2) 0.000 0.0090(18) 0.000
C2 0.023(2) 0.027(2) 0.0210(19) 0.000 0.0031(15) 0.000
C3 0.027(2) 0.032(2) 0.0194(19) 0.000 0.0032(15) 0.000
C4 0.022(2) 0.045(3) 0.0227(19) 0.000 0.0030(16) 0.000
C5 0.027(2) 0.051(3) 0.0155(18) 0.000 -0.0029(16) 0.000
C6 0.031(2) 0.042(3) 0.0210(19) 0.000 0.0088(17) 0.000

loop_
_atom_type_symbol
_atom_type_description
_atom_type_scat_dispersion_real
_atom_type_scat_dispersion_imag
_atom_type_scat_source
C C 0.0033 0.0016 'International Tables Vol C Tables 4.2.6.8 and 6.1.1.4'
H H 0.0000 0.0000 'International Tables Vol C Tables 4.2.6.8 and 6.1.1.4'
N N 0.0061 0.0033 'International Tables Vol C Tables 4.2.6.8 and 6.1.1.4'
O O 0.0106 0.0060 'International Tables Vol C Tables 4.2.6.8 and 6.1.1.4'
Co Co 0.3494 0.9721 'International Tables Vol C Tables 4.2.6.8 and 6.1.1.4'
F F 0.0171 0.0103 'International Tables Vol C Tables 4.2.6.8 and 6.1.1.4'

loop_
_geom_angle_atom_site_label_1
_geom_angle_atom_site_label_2
_geom_angle_atom_site_label_3
_geom_angle
_geom_angle_site_symmetry_1
_geom_angle_site_symmetry_3
O3 Co1 O3 180.0 . 5_666
O3 Co1 O3 90.86(14) . 6_565
O3 Co1 O3 89.14(14) 5_666 6_565
O3 Co1 O3 89.14(14) . 2_656
O3 Co1 O3 90.86(14) 5_666 2_656
O3 Co1 O3 180.00(11) 6_565 2_656
O3 Co1 N1 91.18(8) . 5_666
O3 Co1 N1 88.82(8) 5_666 5_666
O3 Co1 N1 91.18(8) 6_565 5_666
O3 Co1 N1 88.82(8) 2_656 5_666
O3 Co1 N1 88.82(8) . .
O3 Co1 N1 91.18(8) 5_666 .
O3 Co1 N1 88.82(8) 6_565 .
O3 Co1 N1 91.18(8) 2_656 .
N1 Co1 N1 180.0 5_666 .
Co1 O3 H1W 109.5 . .
Co1 O3 H2W 119(3) . .
H1W O3 H2W 100.9 . .
C3 N1 C4 117.9(3) . .
C3 N1 Co1 123.1(2) . .
C4 N1 Co1 119.0(3) . .
O2 C1 O1 125.6(4) . .
O2 C1 C2 117.0(4) . .
O1 C1 C2 117.4(3) . .
C6 C2 C3 118.0(4) . .
C6 C2 C1 122.6(3) . .
C3 C2 C1 119.4(3) . .
N1 C3 C2 124.0(3) . .
N1 C3 H1 118.0 . .
C2 C3 H1 118.0 . .
N1 C4 C5 120.1(4) . .
N1 C4 H4 120.0 . .
C5 C4 H4 120.0 . .
F1 C5 C6 121.2(3) . .
F1 C5 C4 116.1(4) . .
C6 C5 C4 122.7(4) . .
C5 C6 C2 117.3(4) . .
C5 C6 H6 121.3 . .
C2 C6 H6 121.3 . .

loop_
_geom_bond_atom_site_label_1
_geom_bond_atom_site_label_2
_geom_bond_distance
_geom_bond_site_symmetry_2
Co1 O3 2.102(2) .
Co1 O3 2.102(2) 5_666
Co1 O3 2.102(2) 6_565
Co1 O3 2.102(2) 2_656
Co1 N1 2.157(3) 5_666
Co1 N1 2.157(3) .
O1 C1 1.261(5) .
O2 C1 1.247(5) .
O3 H1W 0.8200 .
O3 H2W 0.79(4) .
N1 C3 1.326(5) .
N1 C4 1.357(5) .
F1 C5 1.345(4) .
C1 C2 1.508(5) .
C2 C6 1.382(5) .
C2 C3 1.397(5) .
C3 H1 0.9300 .
C4 C5 1.373(6) .
C4 H4 0.9300 .
C5 C6 1.366(6) .
C6 H6 0.9300 .

loop_
_geom_hbond_atom_site_label_D
_geom_hbond_atom_site_label_H
_geom_hbond_atom_site_label_A
_geom_hbond_distance_DH
_geom_hbond_distance_HA
_geom_hbond_distance_DA
_geom_hbond_angle_DHA
_geom_hbond_site_symmetry_A
O3 H1W O1 0.82 1.94 2.742(3) 164.8 3_455
O3 H2W O2 0.79(4) 1.99(4) 2.728(4) 155(5) 5_766

loop_
_geom_torsion_atom_site_label_1
_geom_torsion_atom_site_label_2
_geom_torsion_atom_site_label_3
_geom_torsion_atom_site_label_4
_geom_torsion
_geom_torsion_site_symmetry_1
O3 Co1 N1 C3 45.44(7) .
O3 Co1 N1 C3 -134.56(7) 5_666
O3 Co1 N1 C3 -45.44(7) 6_565
O3 Co1 N1 C3 134.56(7) 2_656
N1 Co1 N1 C3 0(100) 5_666
O3 Co1 N1 C4 -134.56(7) .
O3 Co1 N1 C4 45.44(7) 5_666
O3 Co1 N1 C4 134.56(7) 6_565
O3 Co1 N1 C4 -45.44(7) 2_656
N1 Co1 N1 C4 180.0(16) 5_666
O2 C1 C2 C6 180.0 .
O1 C1 C2 C6 0.0 .
O2 C1 C2 C3 0.0 .
O1 C1 C2 C3 180.0 .
C4 N1 C3 C2 0.0 .
Co1 N1 C3 C2 180.0 .
C6 C2 C3 N1 0.0 .
C1 C2 C3 N1 180.0 .
C3 N1 C4 C5 0.0 .
Co1 N1 C4 C5 180.0 .
N1 C4 C5 F1 180.0 .
N1 C4 C5 C6 0.0 .
F1 C5 C6 C2 180.0 .
C4 C5 C6 C2 0.0 .
C3 C2 C6 C5 0.0 .
C1 C2 C6 C5 180.0 .
